data_7719926
loop_
_publ_author_name
'Deshmukh, Gopal'
'Rana, Thakur Rochak Kumar'
'Yadav, Neha'
'Rajaraman, Gopalan'
'Murugavel, Ramaswamy'

_publ_section_title
;
 <i>C</i> <sub>2</sub>-Symmetric Ru(II) bimetallic complex catalysed
 selective degradation and value addition of azo dyes.
;
_journal_issue 40
_journal_name_full 'Dalton transactions (Cambridge, England : 2003)'
_journal_page_first 15235
_journal_page_last 15258
_journal_paper_doi 10.1039/d5dt01813g
_journal_volume 54
_journal_year 2025
_chemical_formula_moiety 'C58 H66 Br4 Cl2 N2 O2 Ru2, [+ solvents]'
_chemical_formula_sum 'C58 H66 Br4 Cl2 N2 O2 Ru2'
_chemical_formula_weight 1415.80
_space_group_crystal_system monoclinic
_space_group_IT_number 14
_space_group_name_Hall '-P 2ybc'
_space_group_name_H-M_alt 'P 1 21/c 1'
_atom_sites_solution_hydrogens geom
_atom_sites_solution_primary iterative
_audit_creation_date 2024-08-30
_audit_creation_method
;
Olex2 1.5
(compiled 2023.03.06 svn.rbb2c1857 for OlexSys, GUI svn.r6748)
;
_audit_update_record
;
2025-03-21 deposited with the CCDC.	2025-09-04 downloaded from the CCDC.
;
_cell_angle_alpha 90
_cell_angle_beta 105.952(2)
_cell_angle_gamma 90
_cell_formula_units_Z 4
_cell_length_a 14.8065(9)
_cell_length_b 23.8709(14)
_cell_length_c 21.0121(12)
_cell_measurement_reflns_used 9902
_cell_measurement_temperature 100.00
_cell_measurement_theta_max 24.62
_cell_measurement_theta_min 2.23
_cell_volume 7140.6(7)
_computing_cell_refinement 'SAINT V8.40A (Bruker, 2019)'
_computing_data_reduction 'SAINT V8.40A (Bruker, 2019)'
_computing_molecular_graphics 'Olex2 1.5 (Dolomanov et al., 2009)'
_computing_publication_material 'Olex2 1.5 (Dolomanov et al., 2009)'
_computing_structure_refinement 'SHELXL 2018/3 (Sheldrick, 2015)'
_computing_structure_solution 'olex2.solve 1.5 (Bourhis et al., 2015)'
_diffrn_ambient_temperature 100.00
_diffrn_measured_fraction_theta_full 0.999
_diffrn_measured_fraction_theta_max 0.999
_diffrn_measurement_device_type 'Saxi-CrysAlisPro-abstract goniometer imported SAXI images'
_diffrn_measurement_method '\f and \w scans'
_diffrn_radiation_type MoK\a
_diffrn_radiation_wavelength 0.71073
_diffrn_reflns_av_R_equivalents 0.0650
_diffrn_reflns_av_unetI/netI 0.0301
_diffrn_reflns_Laue_measured_fraction_full 0.999
_diffrn_reflns_Laue_measured_fraction_max 0.999
_diffrn_reflns_limit_h_max 17
_diffrn_reflns_limit_h_min -17
_diffrn_reflns_limit_k_max 28
_diffrn_reflns_limit_k_min -28
_diffrn_reflns_limit_l_max 24
_diffrn_reflns_limit_l_min -24
_diffrn_reflns_number 149365
_diffrn_reflns_point_group_measured_fraction_full 0.999
_diffrn_reflns_point_group_measured_fraction_max 0.999
_diffrn_reflns_theta_full 24.999
_diffrn_reflns_theta_max 24.999
_diffrn_reflns_theta_min 1.982
_diffrn_source_current 1.4
_diffrn_source_power 0.07
_diffrn_source_voltage 50.0
_diffrn_standards_number 0
_exptl_absorpt_coefficient_mu 2.770
_exptl_absorpt_correction_T_max 1
_exptl_absorpt_correction_T_min 0.5495
_exptl_absorpt_correction_type multi-scan
_exptl_absorpt_process_details
;
SADABS-2016/2 (Bruker,2016/2) was used for absorption correction.
wR2(int) was 0.1190 before and 0.0694 after correction.
The Ratio of minimum to maximum transmission is 0.7374.
The \l/2 correction factor is Not present.
;
_exptl_crystal_colour 'metallic reddish red'
_exptl_crystal_colour_lustre metallic
_exptl_crystal_colour_modifier reddish
_exptl_crystal_colour_primary red
_exptl_crystal_density_diffrn 1.317
_exptl_crystal_description block
_exptl_crystal_F_000 2824
_exptl_crystal_size_max 0.389
_exptl_crystal_size_mid 0.119
_exptl_crystal_size_min 0.084
_refine_diff_density_max 1.796
_refine_diff_density_min -0.635
_refine_diff_density_rms 0.083
_refine_ls_extinction_method none
_refine_ls_goodness_of_fit_ref 1.019
_refine_ls_hydrogen_treatment constr
_refine_ls_matrix_type full
_refine_ls_number_parameters 645
_refine_ls_number_reflns 12571
_refine_ls_number_restraints 6
_refine_ls_restrained_S_all 1.019
_refine_ls_R_factor_all 0.0463
_refine_ls_R_factor_gt 0.0378
_refine_ls_shift/su_max 0.003
_refine_ls_shift/su_mean 0.000
_refine_ls_structure_factor_coef Fsqd
_refine_ls_weighting_details 'w=1/[\s^2^(Fo^2^)+(0.0391P)^2^+18.3503P] where P=(Fo^2^+2Fc^2^)/3'
_refine_ls_weighting_scheme calc
_refine_ls_wR_factor_gt 0.0900
_refine_ls_wR_factor_ref 0.0938
_reflns_Friedel_coverage 0.000
_reflns_number_gt 10651
_reflns_number_total 12571
_reflns_threshold_expression 'I > 2\s(I)'
_cod_data_source_file d5dt01813g4.cif
_cod_data_source_block rm_gd_281_a_0m
_cod_database_code 7719926
_shelx_shelxl_version_number 2018/3
_shelx_space_group_comment
;
The symmetry employed for this shelxl refinement is uniquely defined
by the following loop, which should always be used as a source of
symmetry information in preference to the above space-group names.
They are only intended as comments.
;
_shelx_estimated_absorpt_t_max 0.801
_shelx_estimated_absorpt_t_min 0.412
_olex2_refinement_description
;
1. Fixed Uiso
 At 1.2 times of:
  All C(H) groups
 At 1.5 times of:
  All C(H,H,H) groups
2. Uiso/Uaniso restraints and constraints
Uanis(C27) \\sim Ueq: with sigma of 0.001 and sigma for terminal atoms of 0.001
3.a Ternary CH refined with riding coordinates:
 C26(H26), C29(H29), C56(H56), C17(H17), C14(H14), C46(H46)
3.b Aromatic/amide H refined with riding coordinates:
 C7(H7), C5(H5), C3(H3), C12(H12), C25(H25), C21(H21), C53(H53), C54(H54),
 C50(H50), C51(H51), C36(H36), C34(H34), C32(H32), C10(H10), C43(H43), C44(H44),
  C40(H40), C41(H41)
3.c Idealised Me refined as rotating group:
 C27(H27A,H27B,H27C), C28(H28A,H28B,H28C), C30(H30A,H30B,H30C), C31(H31A,H31B,
 H31C), C55(H55A,H55B,H55C), C57(H57A,H57B,H57C), C58(H58A,H58B,H58C), C18(H18A,
 H18B,H18C), C19(H19A,H19B,H19C), C15(H15A,H15B,H15C), C16(H16A,H16B,H16C),
 C47(H47A,H47B,H47C), C48(H48A,H48B,H48C), C45(H45A,H45B,H45C)
;
_smtbx_masks_special_details
;
A solvent mask was calculated and 326 electrons were 
found in a volume of 2348\%A^3^ in 1 void per unit cell. 
This is consistent with the presence of 
2[CH2Cl2] per Formula Unit 
which account for 336 electrons 
per unit cell.
;
_smtbx_masks_void_probe_radius 1.2
_smtbx_masks_void_truncation_radius 1.2
_olex2_submission_special_instructions 'No special instructions were received'

loop_
_space_group_symop_operation_xyz
'x, y, z'
'-x, y+1/2, -z+1/2'
'-x, -y, -z'
'x, -y-1/2, z-1/2'

loop_
_atom_site_label
_atom_site_type_symbol
_atom_site_fract_x
_atom_site_fract_y
_atom_site_fract_z
_atom_site_U_iso_or_equiv
_atom_site_adp_type
_atom_site_occupancy
_atom_site_site_symmetry_order
_atom_site_calc_flag
_atom_site_refinement_flags_posn
_atom_site_refinement_flags_adp
_atom_site_refinement_flags_occupancy
_atom_site_disorder_assembly
_atom_site_disorder_group
Ru1 Ru 0.55479(2) 0.48917(2) 0.77318(2) 0.02251(8) Uani 1 1 d . . . . .
Ru2 Ru 0.96363(2) 0.06232(2) 0.75652(2) 0.02657(9) Uani 1 1 d . . . . .
Br1 Br 0.37665(3) 0.66296(2) 0.69040(3) 0.04239(12) Uani 1 1 d . . . . .
Br2 Br 0.11245(3) 0.53265(3) 0.50515(2) 0.04905(14) Uani 1 1 d . . . . .
Br3 Br 1.17652(3) 0.04158(2) 0.47430(2) 0.03476(11) Uani 1 1 d . . . . .
Br4 Br 1.07122(3) -0.10284(2) 0.65596(2) 0.03377(11) Uani 1 1 d . . . . .
Cl2 Cl 1.12482(7) 0.09462(5) 0.77442(6) 0.0399(3) Uani 1 1 d . . . . .
Cl1 Cl 0.40548(7) 0.46009(4) 0.78901(5) 0.0320(2) Uani 1 1 d . . . . .
O1 O 0.47924(19) 0.55262(11) 0.71636(14) 0.0311(6) Uani 1 1 d . . . . .
O2 O 0.99806(19) 0.00399(11) 0.69485(14) 0.0296(6) Uani 1 1 d . . . . .
N1 N 0.5135(2) 0.43998(13) 0.68596(17) 0.0269(7) Uani 1 1 d . . . . .
N2 N 0.9340(2) 0.11741(13) 0.67462(17) 0.0275(7) Uani 1 1 d . . . . .
C7 C 0.4395(3) 0.44989(17) 0.6379(2) 0.0303(9) Uani 1 1 d . . . . .
H7 H 0.424232 0.422848 0.603470 0.036 Uiso 1 1 calc R U . . .
C6 C 0.3773(3) 0.49744(17) 0.63078(19) 0.0270(9) Uani 1 1 d . . . . .
C5 C 0.2911(3) 0.49353(18) 0.5811(2) 0.0309(9) Uani 1 1 d . . . . .
H5 H 0.273925 0.459498 0.557463 0.037 Uiso 1 1 calc R U . . .
C4 C 0.2325(3) 0.5386(2) 0.5673(2) 0.0341(10) Uani 1 1 d . . . . .
C3 C 0.2598(3) 0.58957(19) 0.5981(2) 0.0320(10) Uani 1 1 d . . . . .
H3 H 0.220971 0.621659 0.585630 0.038 Uiso 1 1 calc R U . . .
C2 C 0.3430(3) 0.59345(17) 0.6467(2) 0.0299(9) Uani 1 1 d . . . . .
C1 C 0.4039(3) 0.54687(17) 0.6677(2) 0.0272(9) Uani 1 1 d . . . . .
C8 C 0.5677(3) 0.39068(16) 0.6778(2) 0.0282(9) Uani 1 1 d . . . . .
C13 C 0.6470(3) 0.39922(17) 0.6540(2) 0.0303(9) Uani 1 1 d . . . . .
C12 C 0.7031(3) 0.35315(17) 0.6521(2) 0.0312(9) Uani 1 1 d . . . . .
H12 H 0.758301 0.358093 0.638058 0.037 Uiso 1 1 calc R U . . .
C11 C 0.6810(3) 0.29990(17) 0.6701(2) 0.0329(10) Uani 1 1 d . . . . .
C20 C 0.7464(3) 0.25245(17) 0.6700(2) 0.0324(10) Uani 1 1 d . . . . .
C25 C 0.8430(3) 0.25953(18) 0.6956(3) 0.0431(12) Uani 1 1 d . . . . .
H25 H 0.865887 0.295204 0.712761 0.052 Uiso 1 1 calc R U . . .
C24 C 0.9076(3) 0.21665(18) 0.6973(3) 0.0413(11) Uani 1 1 d . . . . .
C26 C 1.0122(4) 0.2266(2) 0.7268(4) 0.0642(18) Uani 1 1 d . . . . .
H26 H 1.040204 0.191087 0.748878 0.077 Uiso 1 1 calc R U . . .
C27 C 1.0586(5) 0.2396(3) 0.6739(3) 0.082(2) Uani 1 1 d . U . . .
H27A H 1.056317 0.206474 0.645940 0.123 Uiso 1 1 calc R U . . .
H27B H 1.124227 0.250020 0.694254 0.123 Uiso 1 1 calc R U . . .
H27C H 1.025809 0.270717 0.646882 0.123 Uiso 1 1 calc R U . . .
C28 C 1.0357(4) 0.2725(2) 0.7776(4) 0.073(2) Uani 1 1 d . . . . .
H28A H 1.103278 0.271916 0.799644 0.110 Uiso 1 1 calc R U . . .
H28B H 1.000815 0.266613 0.810541 0.110 Uiso 1 1 calc R U . . .
H28C H 1.018423 0.308748 0.755924 0.110 Uiso 1 1 calc R U . . .
C23 C 0.8710(3) 0.16436(16) 0.6710(2) 0.0296(9) Uani 1 1 d . . . . .
C22 C 0.7745(3) 0.15611(16) 0.64271(19) 0.0272(9) Uani 1 1 d . . . . .
C29 C 0.7371(3) 0.10161(17) 0.6087(2) 0.0323(9) Uani 1 1 d . . . . .
H29 H 0.784055 0.071555 0.627132 0.039 Uiso 1 1 calc R U . . .
C30 C 0.7278(4) 0.10655(19) 0.5343(2) 0.0471(13) Uani 1 1 d . . . . .
H30A H 0.682271 0.135925 0.515059 0.071 Uiso 1 1 calc R U . . .
H30B H 0.706305 0.070735 0.512585 0.071 Uiso 1 1 calc R U . . .
H30C H 0.789019 0.116129 0.527728 0.071 Uiso 1 1 calc R U . . .
C31 C 0.6437(3) 0.08387(19) 0.6189(3) 0.0468(12) Uani 1 1 d . . . . .
H31A H 0.648017 0.084330 0.666281 0.070 Uiso 1 1 calc R U . . .
H31B H 0.628235 0.045942 0.601465 0.070 Uiso 1 1 calc R U . . .
H31C H 0.594510 0.109893 0.595560 0.070 Uiso 1 1 calc R U . . .
C21 C 0.7137(3) 0.20046(17) 0.6439(2) 0.0299(9) Uani 1 1 d . . . . .
H21 H 0.648007 0.194935 0.626428 0.036 Uiso 1 1 calc R U . . .
C52 C 0.8978(3) -0.00902(18) 0.79437(19) 0.0286(9) Uani 1 1 d . . . . .
C53 C 0.8285(3) 0.03152(17) 0.7659(2) 0.0280(9) Uani 1 1 d . . . . .
H53 H 0.773502 0.020768 0.732725 0.034 Uiso 1 1 calc R U . . .
C54 C 0.8411(3) 0.08812(19) 0.7870(2) 0.0353(10) Uani 1 1 d . . . . .
H54 H 0.794739 0.115155 0.767347 0.042 Uiso 1 1 calc R U . . .
C49 C 0.9226(4) 0.1049(2) 0.8372(2) 0.0481(14) Uani 1 1 d . . . . .
C55 C 0.9350(5) 0.1654(3) 0.8596(3) 0.080(2) Uani 1 1 d . . . . .
H55A H 0.922592 0.168967 0.902904 0.120 Uiso 1 1 calc R U . . .
H55B H 0.890935 0.189088 0.827360 0.120 Uiso 1 1 calc R U . . .
H55C H 0.999484 0.177411 0.863072 0.120 Uiso 1 1 calc R U . . .
C50 C 0.9908(4) 0.0642(2) 0.8626(2) 0.0495(13) Uani 1 1 d . . . . .
H50 H 1.046973 0.074938 0.894597 0.059 Uiso 1 1 calc R U . . .
C51 C 0.9792(3) 0.0088(2) 0.8429(2) 0.0386(11) Uani 1 1 d . . . . .
H51 H 1.026746 -0.017643 0.862258 0.046 Uiso 1 1 calc R U . . .
C56 C 0.8887(3) -0.06952(18) 0.7722(2) 0.0359(10) Uani 1 1 d . . . . .
H56 H 0.953314 -0.084394 0.776599 0.043 Uiso 1 1 calc R U . . .
C57 C 0.8307(3) -0.07905(19) 0.7017(2) 0.0407(11) Uani 1 1 d . . . . .
H57A H 0.765471 -0.068125 0.697218 0.061 Uiso 1 1 calc R U . . .
H57B H 0.833029 -0.118781 0.690457 0.061 Uiso 1 1 calc R U . . .
H57C H 0.856027 -0.056441 0.671625 0.061 Uiso 1 1 calc R U . . .
C58 C 0.8472(4) -0.1016(2) 0.8207(3) 0.0581(15) Uani 1 1 d . . . . .
H58A H 0.888470 -0.097373 0.865739 0.087 Uiso 1 1 calc R U . . .
H58B H 0.841580 -0.141340 0.808735 0.087 Uiso 1 1 calc R U . . .
H58C H 0.784920 -0.086466 0.818758 0.087 Uiso 1 1 calc R U . . .
C38 C 1.0306(3) 0.01387(16) 0.64537(19) 0.0246(8) Uani 1 1 d . . . . .
C37 C 1.0733(3) -0.03063(15) 0.61872(19) 0.0238(8) Uani 1 1 d . . . . .
C36 C 1.1151(3) -0.02334(16) 0.56885(18) 0.0246(8) Uani 1 1 d . . . . .
H36 H 1.144677 -0.053878 0.553622 0.030 Uiso 1 1 calc R U . . .
C35 C 1.1137(3) 0.02970(17) 0.54069(19) 0.0261(9) Uani 1 1 d . . . . .
C34 C 1.0664(3) 0.07294(16) 0.55994(19) 0.0248(8) Uani 1 1 d . . . . .
H34 H 1.062239 0.107988 0.537890 0.030 Uiso 1 1 calc R U . . .
C33 C 1.0240(3) 0.06648(16) 0.6117(2) 0.0260(8) Uani 1 1 d . . . . .
C32 C 0.9682(3) 0.11155(16) 0.6243(2) 0.0280(9) Uani 1 1 d . . . . .
H32 H 0.954477 0.140653 0.592286 0.034 Uiso 1 1 calc R U . . .
C10 C 0.5991(3) 0.29285(18) 0.6891(2) 0.0383(11) Uani 1 1 d . . . . .
H10 H 0.581827 0.256279 0.699214 0.046 Uiso 1 1 calc R U . . .
C9 C 0.5409(3) 0.33821(18) 0.6938(2) 0.0366(10) Uani 1 1 d . . . . .
C17 C 0.4499(4) 0.32880(19) 0.7135(3) 0.0562(16) Uani 1 1 d . . . . .
H17 H 0.431964 0.365251 0.730107 0.067 Uiso 1 1 calc R U . . .
C18 C 0.3710(4) 0.3117(3) 0.6538(4) 0.082(2) Uani 1 1 d . . . . .
H18A H 0.392520 0.281275 0.630329 0.123 Uiso 1 1 calc R U . . .
H18B H 0.352526 0.343915 0.624128 0.123 Uiso 1 1 calc R U . . .
H18C H 0.317053 0.299005 0.668445 0.123 Uiso 1 1 calc R U . . .
C19 C 0.4599(4) 0.2852(2) 0.7689(3) 0.0623(16) Uani 1 1 d . . . . .
H19A H 0.470728 0.248168 0.752305 0.093 Uiso 1 1 calc R U . . .
H19B H 0.402227 0.284474 0.783146 0.093 Uiso 1 1 calc R U . . .
H19C H 0.513135 0.295282 0.806457 0.093 Uiso 1 1 calc R U . . .
C14 C 0.6672(3) 0.45573(18) 0.6278(2) 0.0330(10) Uani 1 1 d . . . . .
H14 H 0.642110 0.485390 0.651873 0.040 Uiso 1 1 calc R U . . .
C15 C 0.7713(3) 0.4675(2) 0.6374(2) 0.0421(11) Uani 1 1 d . . . . .
H15A H 0.796134 0.441419 0.610261 0.063 Uiso 1 1 calc R U . . .
H15B H 0.805391 0.462470 0.684092 0.063 Uiso 1 1 calc R U . . .
H15C H 0.779396 0.506026 0.623903 0.063 Uiso 1 1 calc R U . . .
C16 C 0.6149(4) 0.4604(2) 0.5537(2) 0.0482(12) Uani 1 1 d . . . . .
H16A H 0.621977 0.498493 0.538203 0.072 Uiso 1 1 calc R U . . .
H16B H 0.548159 0.452284 0.547223 0.072 Uiso 1 1 calc R U . . .
H16C H 0.641429 0.433538 0.528492 0.072 Uiso 1 1 calc R U . . .
C43 C 0.6160(3) 0.4693(2) 0.8765(2) 0.0370(10) Uani 1 1 d . . . . .
H43 H 0.586842 0.450788 0.905717 0.044 Uiso 1 1 calc R U . . .
C44 C 0.6092(3) 0.5283(2) 0.8705(2) 0.0362(10) Uani 1 1 d . . . . .
H44 H 0.577800 0.548747 0.896810 0.043 Uiso 1 1 calc R U . . .
C39 C 0.6481(3) 0.55675(18) 0.8261(2) 0.0331(10) Uani 1 1 d . . . . .
C46 C 0.6382(3) 0.61957(18) 0.8155(3) 0.0430(12) Uani 1 1 d . . . . .
H46 H 0.618656 0.628309 0.767126 0.052 Uiso 1 1 calc R U . . .
C47 C 0.7281(4) 0.6484(2) 0.8483(3) 0.0554(14) Uani 1 1 d . . . . .
H47A H 0.743199 0.642786 0.896244 0.083 Uiso 1 1 calc R U . . .
H47B H 0.721838 0.688579 0.838397 0.083 Uiso 1 1 calc R U . . .
H47C H 0.778609 0.632850 0.831703 0.083 Uiso 1 1 calc R U . . .
C48 C 0.5631(5) 0.6436(3) 0.8499(4) 0.083(2) Uani 1 1 d . . . . .
H48A H 0.502182 0.625665 0.830622 0.125 Uiso 1 1 calc R U . . .
H48B H 0.557092 0.684146 0.842876 0.125 Uiso 1 1 calc R U . . .
H48C H 0.583822 0.635731 0.897524 0.125 Uiso 1 1 calc R U . . .
C40 C 0.6948(3) 0.52443(17) 0.7874(2) 0.0292(9) Uani 1 1 d . . . . .
H40 H 0.720632 0.542412 0.756100 0.035 Uiso 1 1 calc R U . . .
C41 C 0.7023(3) 0.46635(16) 0.7957(2) 0.0269(9) Uani 1 1 d . . . . .
H41 H 0.734270 0.445690 0.769860 0.032 Uiso 1 1 calc R U . . .
C42 C 0.6646(3) 0.43726(18) 0.8406(2) 0.0317(9) Uani 1 1 d . . . . .
C45 C 0.6747(3) 0.37516(18) 0.8510(2) 0.0426(11) Uani 1 1 d . . . . .
H45A H 0.679907 0.357212 0.810217 0.064 Uiso 1 1 calc R U . . .
H45B H 0.619547 0.360455 0.862673 0.064 Uiso 1 1 calc R U . . .
H45C H 0.731317 0.367224 0.886942 0.064 Uiso 1 1 calc R U . . .

loop_
_atom_site_aniso_label
_atom_site_aniso_U_11
_atom_site_aniso_U_22
_atom_site_aniso_U_33
_atom_site_aniso_U_23
_atom_site_aniso_U_13
_atom_site_aniso_U_12
Ru1 0.01505(15) 0.02395(16) 0.02854(17) -0.00191(13) 0.00601(13) 0.00172(12)
Ru2 0.02449(17) 0.03109(18) 0.02878(17) -0.00384(14) 0.01512(14) -0.00197(14)
Br1 0.0360(3) 0.0274(2) 0.0612(3) 0.0033(2) 0.0092(2) 0.00493(19)
Br2 0.0226(2) 0.0956(4) 0.0265(2) -0.0065(2) 0.00249(18) 0.0064(2)
Br3 0.0287(2) 0.0506(3) 0.0299(2) -0.00036(19) 0.01629(18) 0.00315(19)
Br4 0.0292(2) 0.0239(2) 0.0511(3) 0.00221(18) 0.0158(2) 0.00372(17)
Cl2 0.0262(5) 0.0456(6) 0.0516(7) -0.0007(5) 0.0170(5) -0.0038(5)
Cl1 0.0203(5) 0.0345(5) 0.0438(6) -0.0023(4) 0.0131(4) -0.0029(4)
O1 0.0241(15) 0.0262(15) 0.0377(16) -0.0002(12) -0.0006(13) -0.0001(12)
O2 0.0336(16) 0.0248(14) 0.0366(16) 0.0031(12) 0.0201(13) 0.0030(12)
N1 0.0190(17) 0.0240(17) 0.0382(19) -0.0044(14) 0.0089(15) 0.0038(13)
N2 0.0272(18) 0.0226(17) 0.0378(19) -0.0044(14) 0.0175(15) 0.0005(14)
C7 0.024(2) 0.030(2) 0.038(2) -0.0071(18) 0.0096(19) 0.0008(17)
C6 0.021(2) 0.033(2) 0.027(2) -0.0019(17) 0.0066(17) 0.0003(17)
C5 0.024(2) 0.043(2) 0.028(2) -0.0057(18) 0.0100(17) -0.0015(18)
C4 0.018(2) 0.063(3) 0.022(2) 0.001(2) 0.0063(17) -0.001(2)
C3 0.020(2) 0.048(3) 0.032(2) 0.010(2) 0.0138(18) 0.0087(19)
C2 0.025(2) 0.032(2) 0.035(2) 0.0042(18) 0.0124(18) 0.0015(17)
C1 0.021(2) 0.031(2) 0.030(2) 0.0003(17) 0.0084(18) -0.0004(17)
C8 0.023(2) 0.025(2) 0.038(2) -0.0081(17) 0.0109(18) 0.0011(16)
C13 0.026(2) 0.034(2) 0.032(2) -0.0078(18) 0.0105(18) 0.0013(18)
C12 0.021(2) 0.035(2) 0.040(2) -0.0114(19) 0.0137(18) 0.0025(17)
C11 0.026(2) 0.031(2) 0.045(3) -0.0090(19) 0.0133(19) 0.0037(18)
C20 0.027(2) 0.028(2) 0.047(3) -0.0086(19) 0.018(2) 0.0029(18)
C25 0.036(3) 0.023(2) 0.075(3) -0.019(2) 0.024(2) -0.0001(19)
C24 0.029(2) 0.027(2) 0.073(3) -0.012(2) 0.024(2) 0.0016(19)
C26 0.034(3) 0.030(3) 0.135(6) -0.019(3) 0.035(3) -0.006(2)
C27 0.081(2) 0.081(2) 0.084(2) -0.0031(10) 0.0241(11) -0.0002(10)
C28 0.031(3) 0.049(3) 0.129(6) -0.025(4) 0.007(3) -0.009(2)
C23 0.029(2) 0.025(2) 0.041(2) -0.0051(18) 0.0211(19) 0.0026(17)
C22 0.033(2) 0.024(2) 0.029(2) -0.0042(16) 0.0157(18) -0.0015(17)
C29 0.036(2) 0.024(2) 0.035(2) -0.0045(18) 0.0044(19) 0.0004(18)
C30 0.064(3) 0.033(3) 0.037(3) -0.011(2) 0.003(2) 0.009(2)
C31 0.038(3) 0.031(2) 0.062(3) 0.003(2) -0.002(2) -0.008(2)
C21 0.024(2) 0.030(2) 0.039(2) -0.0038(18) 0.0145(18) -0.0001(17)
C52 0.024(2) 0.041(2) 0.026(2) 0.0024(18) 0.0150(17) -0.0004(18)
C53 0.025(2) 0.035(2) 0.029(2) 0.0003(18) 0.0149(17) -0.0016(17)
C54 0.036(2) 0.040(2) 0.040(2) -0.004(2) 0.028(2) 0.005(2)
C49 0.059(3) 0.053(3) 0.048(3) -0.027(2) 0.043(3) -0.026(3)
C55 0.100(5) 0.080(4) 0.088(5) -0.053(4) 0.074(4) -0.044(4)
C50 0.036(3) 0.085(4) 0.030(2) -0.015(3) 0.014(2) -0.018(3)
C51 0.030(2) 0.066(3) 0.021(2) 0.008(2) 0.0084(18) -0.001(2)
C56 0.032(2) 0.031(2) 0.050(3) 0.007(2) 0.019(2) 0.0073(19)
C57 0.036(3) 0.035(2) 0.056(3) -0.010(2) 0.022(2) -0.002(2)
C58 0.070(4) 0.047(3) 0.068(4) 0.022(3) 0.038(3) 0.008(3)
C38 0.0170(19) 0.028(2) 0.030(2) -0.0032(17) 0.0093(16) 0.0003(16)
C37 0.0190(19) 0.0195(19) 0.032(2) 0.0007(16) 0.0063(17) 0.0001(15)
C36 0.0173(19) 0.033(2) 0.024(2) -0.0087(16) 0.0050(16) 0.0041(16)
C35 0.0177(19) 0.037(2) 0.024(2) -0.0035(17) 0.0070(16) -0.0006(17)
C34 0.0193(19) 0.028(2) 0.028(2) -0.0013(16) 0.0085(16) -0.0008(16)
C33 0.019(2) 0.027(2) 0.034(2) -0.0006(17) 0.0116(17) 0.0006(16)
C32 0.028(2) 0.023(2) 0.036(2) 0.0015(17) 0.0131(18) 0.0006(17)
C10 0.029(2) 0.030(2) 0.060(3) -0.010(2) 0.019(2) 0.0011(19)
C9 0.026(2) 0.032(2) 0.057(3) -0.016(2) 0.021(2) -0.0032(18)
C17 0.043(3) 0.024(2) 0.119(5) -0.013(3) 0.053(3) -0.004(2)
C18 0.023(3) 0.060(4) 0.163(7) 0.024(4) 0.023(4) -0.003(3)
C19 0.061(4) 0.048(3) 0.098(5) -0.017(3) 0.056(4) -0.008(3)
C14 0.035(2) 0.034(2) 0.037(2) -0.0044(19) 0.021(2) 0.0013(19)
C15 0.044(3) 0.045(3) 0.045(3) 0.000(2) 0.026(2) -0.001(2)
C16 0.047(3) 0.058(3) 0.044(3) 0.004(2) 0.019(2) 0.012(2)
C43 0.025(2) 0.055(3) 0.028(2) 0.008(2) 0.0029(18) 0.000(2)
C44 0.024(2) 0.052(3) 0.031(2) -0.012(2) 0.0047(18) 0.001(2)
C39 0.015(2) 0.033(2) 0.043(3) -0.0067(19) -0.0065(18) 0.0026(17)
C46 0.028(2) 0.030(2) 0.064(3) -0.008(2) 0.002(2) 0.0018(19)
C47 0.042(3) 0.038(3) 0.079(4) 0.000(3) 0.004(3) -0.003(2)
C48 0.066(4) 0.070(4) 0.110(6) 0.003(4) 0.018(4) 0.004(3)
C40 0.0164(19) 0.032(2) 0.037(2) -0.0004(18) 0.0048(17) -0.0005(16)
C41 0.0175(19) 0.029(2) 0.032(2) -0.0005(17) 0.0035(17) 0.0036(16)
C42 0.020(2) 0.036(2) 0.035(2) 0.0044(19) 0.0010(18) 0.0002(18)
C45 0.035(3) 0.036(3) 0.050(3) 0.014(2) 0.000(2) 0.003(2)

loop_
_atom_type_symbol
_atom_type_description
_atom_type_scat_dispersion_real
_atom_type_scat_dispersion_imag
_atom_type_scat_source
C C 0.0033 0.0016 'International Tables Vol C Tables 4.2.6.8 and 6.1.1.4'
H H 0.0000 0.0000 'International Tables Vol C Tables 4.2.6.8 and 6.1.1.4'
Br Br -0.2901 2.4595 'International Tables Vol C Tables 4.2.6.8 and 6.1.1.4'
Cl Cl 0.1484 0.1585 'International Tables Vol C Tables 4.2.6.8 and 6.1.1.4'
N N 0.0061 0.0033 'International Tables Vol C Tables 4.2.6.8 and 6.1.1.4'
O O 0.0106 0.0060 'International Tables Vol C Tables 4.2.6.8 and 6.1.1.4'
Ru Ru -1.2594 0.8363 'International Tables Vol C Tables 4.2.6.8 and 6.1.1.4'

loop_
_geom_angle_atom_site_label_1
_geom_angle_atom_site_label_2
_geom_angle_atom_site_label_3
_geom_angle
_geom_angle_site_symmetry_1
_geom_angle_site_symmetry_3
_geom_angle_publ_flag
O1 Ru1 Cl1 85.38(8) . . ?
O1 Ru1 N1 85.66(12) . . ?
O1 Ru1 C43 139.01(15) . . ?
O1 Ru1 C44 103.29(15) . . ?
O1 Ru1 C39 85.41(13) . . ?
O1 Ru1 C40 98.05(13) . . ?
O1 Ru1 C41 131.61(13) . . ?
O1 Ru1 C42 165.40(13) . . ?
N1 Ru1 Cl1 84.41(9) . . ?
N1 Ru1 C43 133.44(16) . . ?
N1 Ru1 C44 171.05(15) . . ?
N1 Ru1 C39 146.07(15) . . ?
N1 Ru1 C40 111.72(14) . . ?
N1 Ru1 C41 94.78(13) . . ?
N1 Ru1 C42 103.27(14) . . ?
C43 Ru1 Cl1 86.89(12) . . ?
C43 Ru1 C44 37.94(17) . . ?
C43 Ru1 C39 67.94(17) . . ?
C43 Ru1 C40 80.04(16) . . ?
C43 Ru1 C41 66.92(16) . . ?
C43 Ru1 C42 37.32(16) . . ?
C44 Ru1 Cl1 96.26(12) . . ?
C44 Ru1 C39 37.04(17) . . ?
C44 Ru1 C42 67.96(16) . . ?
C39 Ru1 Cl1 127.29(12) . . ?
C39 Ru1 C42 80.76(15) . . ?
C40 Ru1 Cl1 163.65(11) . . ?
C40 Ru1 C44 67.39(16) . . ?
C40 Ru1 C39 37.95(15) . . ?
C40 Ru1 C42 68.03(15) . . ?
C41 Ru1 Cl1 142.93(11) . . ?
C41 Ru1 C44 79.28(16) . . ?
C41 Ru1 C39 67.81(15) . . ?
C41 Ru1 C40 37.46(15) . . ?
C41 Ru1 C42 37.32(15) . . ?
C42 Ru1 Cl1 106.75(11) . . ?
O2 Ru2 Cl2 84.82(8) . . ?
O2 Ru2 N2 86.58(11) . . ?
O2 Ru2 C52 85.16(13) . . ?
O2 Ru2 C53 102.71(13) . . ?
O2 Ru2 C54 138.45(14) . . ?
O2 Ru2 C49 164.95(16) . . ?
O2 Ru2 C50 131.08(18) . . ?
O2 Ru2 C51 98.06(15) . . ?
N2 Ru2 Cl2 84.52(9) . . ?
N2 Ru2 C52 139.19(14) . . ?
N2 Ru2 C53 106.94(14) . . ?
N2 Ru2 C54 93.43(15) . . ?
N2 Ru2 C49 107.44(18) . . ?
N2 Ru2 C50 140.13(18) . . ?
N2 Ru2 C51 173.44(15) . . ?
C52 Ru2 Cl2 134.16(11) . . ?
C53 Ru2 Cl2 166.46(11) . . ?
C53 Ru2 C52 37.52(15) . . ?
C53 Ru2 C49 68.50(16) . . ?
C54 Ru2 Cl2 136.61(12) . . ?
C54 Ru2 C52 68.08(16) . . ?
C54 Ru2 C53 37.93(15) . . ?
C54 Ru2 C49 38.03(18) . . ?
C54 Ru2 C51 80.02(17) . . ?
C49 Ru2 Cl2 101.58(13) . . ?
C49 Ru2 C52 80.62(16) . . ?
C50 Ru2 Cl2 86.42(13) . . ?
C50 Ru2 C52 67.65(17) . . ?
C50 Ru2 C53 80.15(17) . . ?
C50 Ru2 C54 67.83(18) . . ?
C50 Ru2 C49 37.4(2) . . ?
C50 Ru2 C51 37.16(19) . . ?
C51 Ru2 Cl2 100.47(12) . . ?
C51 Ru2 C52 37.54(16) . . ?
C51 Ru2 C53 67.59(16) . . ?
C51 Ru2 C49 67.5(2) . . ?
C1 O1 Ru1 126.3(2) . . ?
C38 O2 Ru2 126.8(2) . . ?
C7 N1 Ru1 123.7(3) . . ?
C7 N1 C8 115.6(3) . . ?
C8 N1 Ru1 120.7(2) . . ?
C23 N2 Ru2 120.8(2) . . ?
C32 N2 Ru2 123.7(3) . . ?
C32 N2 C23 115.5(3) . . ?
N1 C7 H7 116.4 . . ?
N1 C7 C6 127.3(4) . . ?
C6 C7 H7 116.4 . . ?
C5 C6 C7 116.5(4) . . ?
C1 C6 C7 121.9(4) . . ?
C1 C6 C5 121.4(4) . . ?
C6 C5 H5 120.0 . . ?
C4 C5 C6 119.9(4) . . ?
C4 C5 H5 120.0 . . ?
C5 C4 Br2 120.6(3) . . ?
C5 C4 C3 120.5(4) . . ?
C3 C4 Br2 118.9(3) . . ?
C4 C3 H3 120.2 . . ?
C2 C3 C4 119.6(4) . . ?
C2 C3 H3 120.2 . . ?
C3 C2 Br1 118.9(3) . . ?
C3 C2 C1 122.8(4) . . ?
C1 C2 Br1 118.3(3) . . ?
O1 C1 C6 124.9(4) . . ?
O1 C1 C2 119.7(4) . . ?
C6 C1 C2 115.3(4) . . ?
C13 C8 N1 117.5(3) . . ?
C9 C8 N1 119.9(3) . . ?
C9 C8 C13 122.6(4) . . ?
C8 C13 C14 121.6(4) . . ?
C12 C13 C8 117.4(4) . . ?
C12 C13 C14 120.9(4) . . ?
C13 C12 H12 119.0 . . ?
C13 C12 C11 122.0(4) . . ?
C11 C12 H12 119.0 . . ?
C12 C11 C20 119.5(4) . . ?
C10 C11 C12 118.6(4) . . ?
C10 C11 C20 121.9(4) . . ?
C25 C20 C11 120.4(4) . . ?
C21 C20 C11 121.6(4) . . ?
C21 C20 C25 118.1(4) . . ?
C20 C25 H25 118.5 . . ?
C20 C25 C24 123.0(4) . . ?
C24 C25 H25 118.5 . . ?
C25 C24 C26 120.7(4) . . ?
C25 C24 C23 116.8(4) . . ?
C23 C24 C26 122.5(4) . . ?
C24 C26 H26 107.6 . . ?
C27 C26 C24 110.8(6) . . ?
C27 C26 H26 107.6 . . ?
C27 C26 C28 108.3(5) . . ?
C28 C26 C24 114.6(4) . . ?
C28 C26 H26 107.6 . . ?
C26 C27 H27A 109.5 . . ?
C26 C27 H27B 109.5 . . ?
C26 C27 H27C 109.5 . . ?
H27A C27 H27B 109.5 . . ?
H27A C27 H27C 109.5 . . ?
H27B C27 H27C 109.5 . . ?
C26 C28 H28A 109.5 . . ?
C26 C28 H28B 109.5 . . ?
C26 C28 H28C 109.5 . . ?
H28A C28 H28B 109.5 . . ?
H28A C28 H28C 109.5 . . ?
H28B C28 H28C 109.5 . . ?
C24 C23 N2 119.4(4) . . ?
C22 C23 N2 118.7(3) . . ?
C22 C23 C24 121.8(4) . . ?
C23 C22 C29 121.3(4) . . ?
C21 C22 C23 118.2(4) . . ?
C21 C22 C29 120.4(4) . . ?
C22 C29 H29 107.9 . . ?
C22 C29 C30 109.5(3) . . ?
C22 C29 C31 113.7(4) . . ?
C30 C29 H29 107.9 . . ?
C31 C29 H29 107.9 . . ?
C31 C29 C30 109.6(4) . . ?
C29 C30 H30A 109.5 . . ?
C29 C30 H30B 109.5 . . ?
C29 C30 H30C 109.5 . . ?
H30A C30 H30B 109.5 . . ?
H30A C30 H30C 109.5 . . ?
H30B C30 H30C 109.5 . . ?
C29 C31 H31A 109.5 . . ?
C29 C31 H31B 109.5 . . ?
C29 C31 H31C 109.5 . . ?
H31A C31 H31B 109.5 . . ?
H31A C31 H31C 109.5 . . ?
H31B C31 H31C 109.5 . . ?
C20 C21 C22 121.9(4) . . ?
C20 C21 H21 119.0 . . ?
C22 C21 H21 119.0 . . ?
C53 C52 Ru2 70.3(2) . . ?
C53 C52 C56 122.0(4) . . ?
C51 C52 Ru2 69.8(2) . . ?
C51 C52 C53 118.2(4) . . ?
C51 C52 C56 119.7(4) . . ?
C56 C52 Ru2 129.3(3) . . ?
Ru2 C53 H53 130.1 . . ?
C52 C53 Ru2 72.2(2) . . ?
C52 C53 H53 120.0 . . ?
C52 C53 C54 120.0(4) . . ?
C54 C53 Ru2 70.3(2) . . ?
C54 C53 H53 120.0 . . ?
Ru2 C54 H54 128.9 . . ?
C53 C54 Ru2 71.8(2) . . ?
C53 C54 H54 119.6 . . ?
C53 C54 C49 120.8(4) . . ?
C49 C54 Ru2 72.1(2) . . ?
C49 C54 H54 119.6 . . ?
C54 C49 Ru2 69.9(2) . . ?
C54 C49 C55 120.3(5) . . ?
C55 C49 Ru2 130.2(3) . . ?
C50 C49 Ru2 69.5(3) . . ?
C50 C49 C54 117.6(4) . . ?
C50 C49 C55 122.1(5) . . ?
C49 C55 H55A 109.5 . . ?
C49 C55 H55B 109.5 . . ?
C49 C55 H55C 109.5 . . ?
H55A C55 H55B 109.5 . . ?
H55A C55 H55C 109.5 . . ?
H55B C55 H55C 109.5 . . ?
Ru2 C50 H50 128.0 . . ?
C49 C50 Ru2 73.1(3) . . ?
C49 C50 H50 118.9 . . ?
C51 C50 Ru2 72.4(3) . . ?
C51 C50 C49 122.3(4) . . ?
C51 C50 H50 118.9 . . ?
Ru2 C51 H51 130.0 . . ?
C52 C51 Ru2 72.6(2) . . ?
C52 C51 H51 119.5 . . ?
C50 C51 Ru2 70.5(3) . . ?
C50 C51 C52 121.0(4) . . ?
C50 C51 H51 119.5 . . ?
C52 C56 H56 108.0 . . ?
C52 C56 C58 106.8(4) . . ?
C57 C56 C52 115.1(4) . . ?
C57 C56 H56 108.0 . . ?
C57 C56 C58 110.7(4) . . ?
C58 C56 H56 108.0 . . ?
C56 C57 H57A 109.5 . . ?
C56 C57 H57B 109.5 . . ?
C56 C57 H57C 109.5 . . ?
H57A C57 H57B 109.5 . . ?
H57A C57 H57C 109.5 . . ?
H57B C57 H57C 109.5 . . ?
C56 C58 H58A 109.5 . . ?
C56 C58 H58B 109.5 . . ?
C56 C58 H58C 109.5 . . ?
H58A C58 H58B 109.5 . . ?
H58A C58 H58C 109.5 . . ?
H58B C58 H58C 109.5 . . ?
O2 C38 C37 119.1(3) . . ?
O2 C38 C33 124.9(3) . . ?
C37 C38 C33 115.9(3) . . ?
C38 C37 Br4 117.1(3) . . ?
C36 C37 Br4 119.6(3) . . ?
C36 C37 C38 123.3(4) . . ?
C37 C36 H36 120.6 . . ?
C37 C36 C35 118.9(3) . . ?
C35 C36 H36 120.6 . . ?
C36 C35 Br3 119.6(3) . . ?
C34 C35 Br3 119.8(3) . . ?
C34 C35 C36 120.6(4) . . ?
C35 C34 H34 119.4 . . ?
C35 C34 C33 121.3(4) . . ?
C33 C34 H34 119.4 . . ?
C34 C33 C38 119.6(3) . . ?
C34 C33 C32 117.8(4) . . ?
C32 C33 C38 122.3(3) . . ?
N2 C32 C33 127.5(4) . . ?
N2 C32 H32 116.3 . . ?
C33 C32 H32 116.3 . . ?
C11 C10 H10 119.1 . . ?
C11 C10 C9 121.9(4) . . ?
C9 C10 H10 119.1 . . ?
C8 C9 C10 117.4(4) . . ?
C8 C9 C17 122.0(4) . . ?
C10 C9 C17 120.5(4) . . ?
C9 C17 H17 107.7 . . ?
C9 C17 C19 113.3(4) . . ?
C18 C17 C9 110.5(5) . . ?
C18 C17 H17 107.7 . . ?
C18 C17 C19 109.7(4) . . ?
C19 C17 H17 107.7 . . ?
C17 C18 H18A 109.5 . . ?
C17 C18 H18B 109.5 . . ?
C17 C18 H18C 109.5 . . ?
H18A C18 H18B 109.5 . . ?
H18A C18 H18C 109.5 . . ?
H18B C18 H18C 109.5 . . ?
C17 C19 H19A 109.5 . . ?
C17 C19 H19B 109.5 . . ?
C17 C19 H19C 109.5 . . ?
H19A C19 H19B 109.5 . . ?
H19A C19 H19C 109.5 . . ?
H19B C19 H19C 109.5 . . ?
C13 C14 H14 107.8 . . ?
C13 C14 C15 114.1(4) . . ?
C13 C14 C16 109.7(4) . . ?
C15 C14 H14 107.8 . . ?
C15 C14 C16 109.2(4) . . ?
C16 C14 H14 107.8 . . ?
C14 C15 H15A 109.5 . . ?
C14 C15 H15B 109.5 . . ?
C14 C15 H15C 109.5 . . ?
H15A C15 H15B 109.5 . . ?
H15A C15 H15C 109.5 . . ?
H15B C15 H15C 109.5 . . ?
C14 C16 H16A 109.5 . . ?
C14 C16 H16B 109.5 . . ?
C14 C16 H16C 109.5 . . ?
H16A C16 H16B 109.5 . . ?
H16A C16 H16C 109.5 . . ?
H16B C16 H16C 109.5 . . ?
Ru1 C43 H43 127.6 . . ?
C44 C43 Ru1 72.0(2) . . ?
C44 C43 H43 119.1 . . ?
C42 C43 Ru1 73.5(2) . . ?
C42 C43 H43 119.1 . . ?
C42 C43 C44 121.9(4) . . ?
Ru1 C44 H44 130.6 . . ?
C43 C44 Ru1 70.0(2) . . ?
C43 C44 H44 119.6 . . ?
C39 C44 Ru1 72.5(2) . . ?
C39 C44 C43 120.7(4) . . ?
C39 C44 H44 119.6 . . ?
C44 C39 Ru1 70.5(2) . . ?
C44 C39 C46 122.5(4) . . ?
C44 C39 C40 117.9(4) . . ?
C46 C39 Ru1 128.6(3) . . ?
C40 C39 Ru1 69.7(2) . . ?
C40 C39 C46 119.5(4) . . ?
C39 C46 H46 110.2 . . ?
C39 C46 C48 110.0(4) . . ?
C47 C46 C39 110.5(4) . . ?
C47 C46 H46 110.2 . . ?
C47 C46 C48 105.8(4) . . ?
C48 C46 H46 110.2 . . ?
C46 C47 H47A 109.5 . . ?
C46 C47 H47B 109.5 . . ?
C46 C47 H47C 109.5 . . ?
H47A C47 H47B 109.5 . . ?
H47A C47 H47C 109.5 . . ?
H47B C47 H47C 109.5 . . ?
C46 C48 H48A 109.5 . . ?
C46 C48 H48B 109.5 . . ?
C46 C48 H48C 109.5 . . ?
H48A C48 H48B 109.5 . . ?
H48A C48 H48C 109.5 . . ?
H48B C48 H48C 109.5 . . ?
Ru1 C40 H40 128.9 . . ?
C39 C40 Ru1 72.3(2) . . ?
C39 C40 H40 120.0 . . ?
C41 C40 Ru1 71.0(2) . . ?
C41 C40 C39 119.9(4) . . ?
C41 C40 H40 120.0 . . ?
Ru1 C41 H41 129.4 . . ?
C40 C41 Ru1 71.5(2) . . ?
C40 C41 H41 118.6 . . ?
C40 C41 C42 122.7(4) . . ?
C42 C41 Ru1 73.1(2) . . ?
C42 C41 H41 118.6 . . ?
C43 C42 Ru1 69.2(2) . . ?
C43 C42 C41 116.7(4) . . ?
C43 C42 C45 120.4(4) . . ?
C41 C42 Ru1 69.6(2) . . ?
C41 C42 C45 122.9(4) . . ?
C45 C42 Ru1 132.2(3) . . ?
C42 C45 H45A 109.5 . . ?
C42 C45 H45B 109.5 . . ?
C42 C45 H45C 109.5 . . ?
H45A C45 H45B 109.5 . . ?
H45A C45 H45C 109.5 . . ?
H45B C45 H45C 109.5 . . ?

loop_
_geom_bond_atom_site_label_1
_geom_bond_atom_site_label_2
_geom_bond_distance
_geom_bond_site_symmetry_2
_geom_bond_publ_flag
Ru1 Cl1 2.4256(10) . ?
Ru1 O1 2.058(3) . ?
Ru1 N1 2.120(3) . ?
Ru1 C43 2.163(4) . ?
Ru1 C44 2.189(4) . ?
Ru1 C39 2.215(4) . ?
Ru1 C40 2.180(4) . ?
Ru1 C41 2.173(4) . ?
Ru1 C42 2.218(4) . ?
Ru2 Cl2 2.4369(11) . ?
Ru2 O2 2.059(3) . ?
Ru2 N2 2.114(3) . ?
Ru2 C52 2.216(4) . ?
Ru2 C53 2.191(4) . ?
Ru2 C54 2.172(4) . ?
Ru2 C49 2.200(4) . ?
Ru2 C50 2.155(5) . ?
Ru2 C51 2.179(4) . ?
Br1 C2 1.895(4) . ?
Br2 C4 1.900(4) . ?
Br3 C35 1.899(4) . ?
Br4 C37 1.897(4) . ?
O1 C1 1.297(5) . ?
O2 C38 1.282(5) . ?
N1 C7 1.291(5) . ?
N1 C8 1.461(5) . ?
N2 C23 1.447(5) . ?
N2 C32 1.299(5) . ?
C7 H7 0.9500 . ?
C7 C6 1.443(5) . ?
C6 C5 1.413(6) . ?
C6 C1 1.407(6) . ?
C5 H5 0.9500 . ?
C5 C4 1.361(6) . ?
C4 C3 1.386(6) . ?
C3 H3 0.9500 . ?
C3 C2 1.370(6) . ?
C2 C1 1.423(6) . ?
C8 C13 1.411(6) . ?
C8 C9 1.382(6) . ?
C13 C12 1.386(6) . ?
C13 C14 1.518(6) . ?
C12 H12 0.9500 . ?
C12 C11 1.390(6) . ?
C11 C20 1.491(5) . ?
C11 C10 1.387(6) . ?
C20 C25 1.393(6) . ?
C20 C21 1.389(6) . ?
C25 H25 0.9500 . ?
C25 C24 1.395(6) . ?
C24 C26 1.519(7) . ?
C24 C23 1.412(6) . ?
C26 H26 1.0000 . ?
C26 C27 1.491(9) . ?
C26 C28 1.501(8) . ?
C27 H27A 0.9800 . ?
C27 H27B 0.9800 . ?
C27 H27C 0.9800 . ?
C28 H28A 0.9800 . ?
C28 H28B 0.9800 . ?
C28 H28C 0.9800 . ?
C23 C22 1.402(6) . ?
C22 C29 1.514(5) . ?
C22 C21 1.395(5) . ?
C29 H29 1.0000 . ?
C29 C30 1.536(6) . ?
C29 C31 1.517(6) . ?
C30 H30A 0.9800 . ?
C30 H30B 0.9800 . ?
C30 H30C 0.9800 . ?
C31 H31A 0.9800 . ?
C31 H31B 0.9800 . ?
C31 H31C 0.9800 . ?
C21 H21 0.9500 . ?
C52 C53 1.418(6) . ?
C52 C51 1.415(6) . ?
C52 C56 1.512(6) . ?
C53 H53 0.9500 . ?
C53 C54 1.418(6) . ?
C54 H54 0.9500 . ?
C54 C49 1.425(7) . ?
C49 C55 1.515(7) . ?
C49 C50 1.398(8) . ?
C55 H55A 0.9800 . ?
C55 H55B 0.9800 . ?
C55 H55C 0.9800 . ?
C50 H50 0.9500 . ?
C50 C51 1.381(7) . ?
C51 H51 0.9500 . ?
C56 H56 1.0000 . ?
C56 C57 1.511(6) . ?
C56 C58 1.533(6) . ?
C57 H57A 0.9800 . ?
C57 H57B 0.9800 . ?
C57 H57C 0.9800 . ?
C58 H58A 0.9800 . ?
C58 H58B 0.9800 . ?
C58 H58C 0.9800 . ?
C38 C37 1.427(5) . ?
C38 C33 1.431(5) . ?
C37 C36 1.367(5) . ?
C36 H36 0.9500 . ?
C36 C35 1.395(6) . ?
C35 C34 1.369(5) . ?
C34 H34 0.9500 . ?
C34 C33 1.407(5) . ?
C33 C32 1.425(5) . ?
C32 H32 0.9500 . ?
C10 H10 0.9500 . ?
C10 C9 1.403(6) . ?
C9 C17 1.532(6) . ?
C17 H17 1.0000 . ?
C17 C18 1.515(9) . ?
C17 C19 1.537(8) . ?
C18 H18A 0.9800 . ?
C18 H18B 0.9800 . ?
C18 H18C 0.9800 . ?
C19 H19A 0.9800 . ?
C19 H19B 0.9800 . ?
C19 H19C 0.9800 . ?
C14 H14 1.0000 . ?
C14 C15 1.524(6) . ?
C14 C16 1.540(6) . ?
C15 H15A 0.9800 . ?
C15 H15B 0.9800 . ?
C15 H15C 0.9800 . ?
C16 H16A 0.9800 . ?
C16 H16B 0.9800 . ?
C16 H16C 0.9800 . ?
C43 H43 0.9500 . ?
C43 C44 1.415(6) . ?
C43 C42 1.403(6) . ?
C44 H44 0.9500 . ?
C44 C39 1.399(6) . ?
C39 C46 1.517(6) . ?
C39 C40 1.430(6) . ?
C46 H46 1.0000 . ?
C46 C47 1.490(6) . ?
C46 C48 1.590(8) . ?
C47 H47A 0.9800 . ?
C47 H47B 0.9800 . ?
C47 H47C 0.9800 . ?
C48 H48A 0.9800 . ?
C48 H48B 0.9800 . ?
C48 H48C 0.9800 . ?
C40 H40 0.9500 . ?
C40 C41 1.398(6) . ?
C41 H41 0.9500 . ?
C41 C42 1.406(6) . ?
C42 C45 1.500(6) . ?
C45 H45A 0.9800 . ?
C45 H45B 0.9800 . ?
C45 H45C 0.9800 . ?

loop_
_geom_torsion_atom_site_label_1
_geom_torsion_atom_site_label_2
_geom_torsion_atom_site_label_3
_geom_torsion_atom_site_label_4
_geom_torsion
_geom_torsion_site_symmetry_1
_geom_torsion_site_symmetry_2
_geom_torsion_site_symmetry_3
_geom_torsion_site_symmetry_4
_geom_torsion_publ_flag
Ru1 O1 C1 C6 -22.2(6) . . . . ?
Ru1 O1 C1 C2 160.1(3) . . . . ?
Ru1 N1 C7 C6 6.4(6) . . . . ?
Ru1 N1 C8 C13 -83.9(4) . . . . ?
Ru1 N1 C8 C9 95.5(4) . . . . ?
Ru1 C43 C44 C39 -53.9(4) . . . . ?
Ru1 C43 C42 C41 52.6(3) . . . . ?
Ru1 C43 C42 C45 -127.6(4) . . . . ?
Ru1 C44 C39 C46 124.0(4) . . . . ?
Ru1 C44 C39 C40 -52.8(3) . . . . ?
Ru1 C39 C46 C47 -164.5(4) . . . . ?
Ru1 C39 C46 C48 79.1(6) . . . . ?
Ru1 C39 C40 C41 -54.7(3) . . . . ?
Ru1 C40 C41 C42 -54.6(4) . . . . ?
Ru1 C41 C42 C43 -52.4(3) . . . . ?
Ru1 C41 C42 C45 127.8(4) . . . . ?
Ru2 O2 C38 C37 163.8(3) . . . . ?
Ru2 O2 C38 C33 -19.2(5) . . . . ?
Ru2 N2 C23 C24 90.6(4) . . . . ?
Ru2 N2 C23 C22 -87.8(4) . . . . ?
Ru2 N2 C32 C33 5.4(6) . . . . ?
Ru2 C52 C53 C54 -53.5(3) . . . . ?
Ru2 C52 C51 C50 53.4(4) . . . . ?
Ru2 C52 C56 C57 -63.1(5) . . . . ?
Ru2 C52 C56 C58 173.6(3) . . . . ?
Ru2 C53 C54 C49 -55.0(3) . . . . ?
Ru2 C54 C49 C55 125.6(4) . . . . ?
Ru2 C54 C49 C50 -52.3(4) . . . . ?
Ru2 C49 C50 C51 -55.5(4) . . . . ?
Ru2 C50 C51 C52 -54.4(4) . . . . ?
Br1 C2 C1 O1 1.3(5) . . . . ?
Br1 C2 C1 C6 -176.7(3) . . . . ?
Br2 C4 C3 C2 175.0(3) . . . . ?
Br3 C35 C34 C33 -176.1(3) . . . . ?
Br4 C37 C36 C35 178.2(3) . . . . ?
O2 C38 C37 Br4 3.8(5) . . . . ?
O2 C38 C37 C36 -175.7(4) . . . . ?
O2 C38 C33 C34 177.0(4) . . . . ?
O2 C38 C33 C32 -9.2(6) . . . . ?
N1 C7 C6 C5 -167.6(4) . . . . ?
N1 C7 C6 C1 17.1(7) . . . . ?
N1 C8 C13 C12 174.2(4) . . . . ?
N1 C8 C13 C14 -9.3(6) . . . . ?
N1 C8 C9 C10 -175.9(4) . . . . ?
N1 C8 C9 C17 6.3(7) . . . . ?
N2 C23 C22 C29 -7.7(6) . . . . ?
N2 C23 C22 C21 175.3(4) . . . . ?
C7 N1 C8 C13 97.7(4) . . . . ?
C7 N1 C8 C9 -82.9(5) . . . . ?
C7 C6 C5 C4 -174.0(4) . . . . ?
C7 C6 C1 O1 -9.0(6) . . . . ?
C7 C6 C1 C2 168.8(4) . . . . ?
C6 C5 C4 Br2 -175.6(3) . . . . ?
C6 C5 C4 C3 4.7(6) . . . . ?
C5 C6 C1 O1 175.9(4) . . . . ?
C5 C6 C1 C2 -6.2(6) . . . . ?
C5 C4 C3 C2 -5.2(6) . . . . ?
C4 C3 C2 Br1 -177.8(3) . . . . ?
C4 C3 C2 C1 -0.1(6) . . . . ?
C3 C2 C1 O1 -176.3(4) . . . . ?
C3 C2 C1 C6 5.7(6) . . . . ?
C1 C6 C5 C4 1.3(6) . . . . ?
C8 N1 C7 C6 -175.3(4) . . . . ?
C8 C13 C12 C11 2.6(6) . . . . ?
C8 C13 C14 C15 150.2(4) . . . . ?
C8 C13 C14 C16 -86.8(5) . . . . ?
C8 C9 C17 C18 94.6(5) . . . . ?
C8 C9 C17 C19 -141.9(5) . . . . ?
C13 C8 C9 C10 3.5(7) . . . . ?
C13 C8 C9 C17 -174.4(5) . . . . ?
C13 C12 C11 C20 -177.2(4) . . . . ?
C13 C12 C11 C10 1.5(7) . . . . ?
C12 C13 C14 C15 -33.4(6) . . . . ?
C12 C13 C14 C16 89.5(5) . . . . ?
C12 C11 C20 C25 43.1(6) . . . . ?
C12 C11 C20 C21 -136.1(4) . . . . ?
C12 C11 C10 C9 -3.3(7) . . . . ?
C11 C20 C25 C24 179.5(5) . . . . ?
C11 C20 C21 C22 179.0(4) . . . . ?
C11 C10 C9 C8 0.9(7) . . . . ?
C11 C10 C9 C17 178.7(5) . . . . ?
C20 C11 C10 C9 175.3(4) . . . . ?
C20 C25 C24 C26 -179.1(5) . . . . ?
C20 C25 C24 C23 0.4(8) . . . . ?
C25 C20 C21 C22 -0.3(7) . . . . ?
C25 C24 C26 C27 -97.3(6) . . . . ?
C25 C24 C26 C28 25.6(8) . . . . ?
C25 C24 C23 N2 -176.6(4) . . . . ?
C25 C24 C23 C22 1.8(7) . . . . ?
C24 C23 C22 C29 173.9(4) . . . . ?
C24 C23 C22 C21 -3.2(6) . . . . ?
C26 C24 C23 N2 2.9(7) . . . . ?
C26 C24 C23 C22 -178.7(5) . . . . ?
C23 N2 C32 C33 -173.4(4) . . . . ?
C23 C24 C26 C27 83.2(6) . . . . ?
C23 C24 C26 C28 -153.9(5) . . . . ?
C23 C22 C29 C30 -93.1(5) . . . . ?
C23 C22 C29 C31 143.9(4) . . . . ?
C23 C22 C21 C20 2.4(6) . . . . ?
C29 C22 C21 C20 -174.7(4) . . . . ?
C21 C20 C25 C24 -1.2(7) . . . . ?
C21 C22 C29 C30 83.9(5) . . . . ?
C21 C22 C29 C31 -39.1(5) . . . . ?
C52 C53 C54 Ru2 54.4(3) . . . . ?
C52 C53 C54 C49 -0.7(6) . . . . ?
C53 C52 C51 Ru2 -52.8(3) . . . . ?
C53 C52 C51 C50 0.6(6) . . . . ?
C53 C52 C56 C57 26.8(5) . . . . ?
C53 C52 C56 C58 -96.5(5) . . . . ?
C53 C54 C49 Ru2 54.9(3) . . . . ?
C53 C54 C49 C55 -179.5(4) . . . . ?
C53 C54 C49 C50 2.6(6) . . . . ?
C54 C49 C50 Ru2 52.5(4) . . . . ?
C54 C49 C50 C51 -3.0(7) . . . . ?
C49 C50 C51 Ru2 55.8(4) . . . . ?
C49 C50 C51 C52 1.4(7) . . . . ?
C55 C49 C50 Ru2 -125.4(4) . . . . ?
C55 C49 C50 C51 179.2(4) . . . . ?
C51 C52 C53 Ru2 52.5(3) . . . . ?
C51 C52 C53 C54 -0.9(5) . . . . ?
C51 C52 C56 C57 -150.4(4) . . . . ?
C51 C52 C56 C58 86.3(5) . . . . ?
C56 C52 C53 Ru2 -124.7(4) . . . . ?
C56 C52 C53 C54 -178.2(4) . . . . ?
C56 C52 C51 Ru2 124.6(3) . . . . ?
C56 C52 C51 C50 177.9(4) . . . . ?
C38 C37 C36 C35 -2.3(6) . . . . ?
C38 C33 C32 N2 16.2(7) . . . . ?
C37 C38 C33 C34 -5.9(5) . . . . ?
C37 C38 C33 C32 168.0(4) . . . . ?
C37 C36 C35 Br3 177.0(3) . . . . ?
C37 C36 C35 C34 -3.8(6) . . . . ?
C36 C35 C34 C33 4.7(6) . . . . ?
C35 C34 C33 C38 0.3(6) . . . . ?
C35 C34 C33 C32 -173.8(4) . . . . ?
C34 C33 C32 N2 -169.8(4) . . . . ?
C33 C38 C37 Br4 -173.5(3) . . . . ?
C33 C38 C37 C36 7.0(6) . . . . ?
C32 N2 C23 C24 -90.6(5) . . . . ?
C32 N2 C23 C22 91.0(5) . . . . ?
C10 C11 C20 C25 -135.5(5) . . . . ?
C10 C11 C20 C21 45.3(7) . . . . ?
C10 C9 C17 C18 -83.2(6) . . . . ?
C10 C9 C17 C19 40.3(7) . . . . ?
C9 C8 C13 C12 -5.2(6) . . . . ?
C9 C8 C13 C14 171.3(4) . . . . ?
C14 C13 C12 C11 -173.9(4) . . . . ?
C43 C44 C39 Ru1 52.8(4) . . . . ?
C43 C44 C39 C46 176.8(4) . . . . ?
C43 C44 C39 C40 0.0(6) . . . . ?
C44 C43 C42 Ru1 -55.7(4) . . . . ?
C44 C43 C42 C41 -3.1(6) . . . . ?
C44 C43 C42 C45 176.7(4) . . . . ?
C44 C39 C46 C47 105.3(5) . . . . ?
C44 C39 C46 C48 -11.1(6) . . . . ?
C44 C39 C40 Ru1 53.2(3) . . . . ?
C44 C39 C40 C41 -1.5(6) . . . . ?
C39 C40 C41 Ru1 55.3(3) . . . . ?
C39 C40 C41 C42 0.8(6) . . . . ?
C46 C39 C40 Ru1 -123.7(4) . . . . ?
C46 C39 C40 C41 -178.5(4) . . . . ?
C40 C39 C46 C47 -77.9(5) . . . . ?
C40 C39 C46 C48 165.7(4) . . . . ?
C40 C41 C42 Ru1 53.9(3) . . . . ?
C40 C41 C42 C43 1.5(6) . . . . ?
C40 C41 C42 C45 -178.3(4) . . . . ?
C42 C43 C44 Ru1 56.3(4) . . . . ?
C42 C43 C44 C39 2.4(6) . . . . ?

loop_
_smtbx_masks_void_nr
_smtbx_masks_void_average_x
_smtbx_masks_void_average_y
_smtbx_masks_void_average_z
_smtbx_masks_void_volume
_smtbx_masks_void_count_electrons
_smtbx_masks_void_content
1 0.100 0.500 0.000 1173.6 162.6 '4 CH2Cl2'
2 -0.046 0.000 0.500 1173.6 162.6 '4 CH2Cl2'
